data_2103366
loop_
_publ_author_name
'Marsh, Richard E.'

_publ_section_title
;
 The space groups of point group <i>C</i>~3~: some corrections, some
 comments
;
_journal_issue 5
_journal_name_full 'Acta Crystallographica Section B'
_journal_page_first 893
_journal_page_last 899
_journal_paper_doi 10.1107/S0108768102011758
_journal_volume 58
_journal_year 2002
_chemical_formula_moiety 'C6 H6 N4 Ag, N O3'
_chemical_formula_sum 'C6 H6 Ag N5 O3'
_symmetry_cell_setting trigonal
_symmetry_space_group_name_H-M 'P 32 1 2'
_cell_angle_alpha 90.00
_cell_angle_beta 90.00
_cell_angle_gamma 120.00
_cell_formula_units_Z 3
_cell_length_a 10.147
_cell_length_b 10.147
_cell_length_c 7.765
_cell_volume 692.385
_cod_data_source_file bk0117.cif
_cod_data_source_block NIPMAA
_cod_depositor_comments
;
 Adding the _cell_formula_units_Z and _chemical_formula_moiety data items
 after consulting the original publication.

 Antanas Vaitkus,
 2017-08-03
;
_cod_original_formula_sum 'C6 H6 N5 O3 Ag'
_cod_database_code 2103366

loop_
_atom_site_label
_atom_site_fract_x
_atom_site_fract_y
_atom_site_fract_z
Ag 0.9500 0.9000 0.3333
N1 0.7759 0.9377 0.2236
C1 0.7917 1.0708 0.1742
C3 0.6190 0.8022 0.2278
C4 0.5292 0.8599 0.1722
C5 1.1328 1.3704 0.1144
C6 1.0565 1.4345 0.1588
N3 0.6276 1.0124 0.1474
N4 0.9088 1.3244 0.1937
N5 0.7963 0.5411 0.3595
O1 0.7363 0.6022 0.4300
O2 0.9194 0.6182 0.2796
O3 0.7370 0.4024 0.3770
